data_4125574
loop_
_publ_author_name
'Campos, Michael P.'
'Hendricks, Mark P.'
'Beecher, Alexander N.'
'Walravens, Willem'
'Swain, Robert A.'
'Cleveland, Gregory T.'
'Hens, Zeger'
'Sfeir, Matthew Y.'
'Owen, Jonathan S.'

_publ_section_title
;
 A Library of Selenourea Precursors to PbSe Nanocrystals with Size
 Distributions near the Homogeneous Limit.
;
_journal_issue 6
_journal_name_full 'Journal of the American Chemical Society'
_journal_page_first 2296
_journal_page_last 2305
_journal_paper_doi 10.1021/jacs.6b11021
_journal_volume 139
_journal_year 2017
_chemical_formula_sum 'C15 H30 N2 Se'
_chemical_formula_weight 317.37
_chemical_name_systematic
; 
 ? 
;
_space_group_crystal_system orthorhombic
_space_group_IT_number 33
_space_group_name_Hall 'P 2c -2n'
_space_group_name_H-M_alt 'P n a 21'
_symmetry_space_group_name_Hall 'P 2c -2n'
_symmetry_space_group_name_H-M 'P n a 21'
_atom_sites_solution_hydrogens mixed
_audit_creation_method SHELXL-2014
_cell_angle_alpha 90
_cell_angle_beta 90
_cell_angle_gamma 90
_cell_formula_units_Z 4
_cell_length_a 13.4556(14)
_cell_length_b 20.0405(6)
_cell_length_c 6.243(2)
_cell_measurement_reflns_used 9950
_cell_measurement_temperature 130(2)
_cell_measurement_theta_max 30.17
_cell_measurement_theta_min 2.53
_cell_volume 1683.5(6)
_computing_cell_refinement 'Bruker SAINT'
_computing_data_collection 'Bruker APEX2'
_computing_data_reduction 'Bruker SAINT'
_computing_molecular_graphics 'Bruker SHELXTL'
_computing_publication_material 'Bruker SHELXTL'
_computing_structure_refinement 'SHELXL-2014 (Sheldrick, 2014)'
_computing_structure_solution 'SHELXS-97 (Sheldrick 2008)'
_diffrn_ambient_temperature 130(2)
_diffrn_measured_fraction_theta_full 1.000
_diffrn_measured_fraction_theta_max 0.999
_diffrn_measurement_device_type 'Bruker APEX-II CCD'
_diffrn_measurement_method '\f and \w scans'
_diffrn_radiation_type MoK\a
_diffrn_radiation_wavelength 0.71073
_diffrn_reflns_av_R_equivalents 0.0447
_diffrn_reflns_av_unetI/netI 0.0396
_diffrn_reflns_Laue_measured_fraction_full 1.000
_diffrn_reflns_Laue_measured_fraction_max 0.999
_diffrn_reflns_limit_h_max 19
_diffrn_reflns_limit_h_min -19
_diffrn_reflns_limit_k_max 28
_diffrn_reflns_limit_k_min -28
_diffrn_reflns_limit_l_max 8
_diffrn_reflns_limit_l_min -8
_diffrn_reflns_number 26325
_diffrn_reflns_point_group_measured_fraction_full 0.996
_diffrn_reflns_point_group_measured_fraction_max 0.996
_diffrn_reflns_theta_full 25.242
_diffrn_reflns_theta_max 30.530
_diffrn_reflns_theta_min 1.823
_exptl_absorpt_coefficient_mu 2.219
_exptl_absorpt_correction_T_max 0.7461
_exptl_absorpt_correction_T_min 0.2817
_exptl_absorpt_correction_type empirical
_exptl_absorpt_process_details sadabs
_exptl_crystal_colour colourless
_exptl_crystal_density_diffrn 1.252
_exptl_crystal_description block
_exptl_crystal_F_000 672
_exptl_crystal_size_max 1.170
_exptl_crystal_size_mid 0.730
_exptl_crystal_size_min 0.560
_refine_diff_density_max 0.933
_refine_diff_density_min -0.383
_refine_diff_density_rms 0.056
_refine_ls_abs_structure_details
; 
 Flack x determined using 1814 quotients [(I+)-(I-)]/[(I+)+(I-)] 
 (Parsons, Flack and Wagner, Acta Cryst. B69 (2013) 249-259). 
;
_refine_ls_abs_structure_Flack 0.025(5)
_refine_ls_extinction_method none
_refine_ls_goodness_of_fit_ref 1.028
_refine_ls_hydrogen_treatment mixed
_refine_ls_matrix_type full
_refine_ls_number_parameters 198
_refine_ls_number_reflns 5113
_refine_ls_number_restraints 1
_refine_ls_restrained_S_all 1.028
_refine_ls_R_factor_all 0.0390
_refine_ls_R_factor_gt 0.0303
_refine_ls_shift/su_max 0.001
_refine_ls_shift/su_mean 0.000
_refine_ls_structure_factor_coef Fsqd
_refine_ls_weighting_details 'w=1/[\s^2^(Fo^2^)+(0.0346P)^2^+0.0791P] where P=(Fo^2^+2Fc^2^)/3'
_refine_ls_weighting_scheme calc
_refine_ls_wR_factor_gt 0.0677
_refine_ls_wR_factor_ref 0.0702
_reflns_Friedel_coverage 0.837
_reflns_Friedel_fraction_full 0.992
_reflns_Friedel_fraction_max 0.991
_reflns_number_gt 4400
_reflns_number_total 5113
_reflns_threshold_expression 'I > 2\s(I)'
_cod_data_source_file 16.cif
_cod_data_source_block campos5
_cod_depositor_comments 'Adding full bibliography for 4125565--4125579.cif.'
_cod_database_code 4125574
_shelx_space_group_comment
; 
The symmetry employed for this shelxl refinement is uniquely defined 
by the following loop, which should always be used as a source of 
symmetry information in preference to the above space-group names. 
They are only intended as comments. 
;
_shelx_estimated_absorpt_t_min 0.181
_shelx_estimated_absorpt_t_max 0.370
_shelxl_version_number 2014-3

loop_
_space_group_symop_operation_xyz
'x, y, z'
'-x, -y, z+1/2'
'x+1/2, -y+1/2, z'
'-x+1/2, y+1/2, z+1/2'

loop_
_atom_site_label
_atom_site_type_symbol
_atom_site_fract_x
_atom_site_fract_y
_atom_site_fract_z
_atom_site_U_iso_or_equiv
_atom_site_adp_type
_atom_site_occupancy
_atom_site_site_symmetry_order
_atom_site_calc_flag
_atom_site_refinement_flags_posn
_atom_site_refinement_flags_adp
_atom_site_refinement_flags_occupancy
_atom_site_disorder_assembly
_atom_site_disorder_group
Se Se 0.58114(2) 0.32382(2) 0.17748(8) 0.03045(8) Uani 1 1 d . . . . .
N1 N 0.53816(17) 0.35807(12) 0.6005(4) 0.0218(4) Uani 1 1 d . . . . .
H1 H 0.518(2) 0.3537(14) 0.699(6) 0.014(8) Uiso 1 1 d . . . . .
N2 N 0.44324(16) 0.27186(10) 0.4752(3) 0.0242(4) Uani 1 1 d . . . . .
C1 C 0.51428(18) 0.31728(11) 0.4393(4) 0.0201(4) Uani 1 1 d . . . . .
C2 C 0.60554(17) 0.41560(11) 0.5911(4) 0.0195(4) Uani 1 1 d . . . . .
H2A H 0.6069 0.4326 0.4405 0.023 Uiso 1 1 calc R U . . .
C3 C 0.56433(18) 0.47059(12) 0.7355(4) 0.0234(5) Uani 1 1 d . . . . .
H3A H 0.4969 0.4831 0.6865 0.028 Uiso 1 1 calc R U . . .
H3B H 0.5590 0.4537 0.8840 0.028 Uiso 1 1 calc R U . . .
C4 C 0.63128(19) 0.53216(11) 0.7320(4) 0.0291(6) Uani 1 1 d . . . . .
H4A H 0.6048 0.5661 0.8318 0.035 Uiso 1 1 calc R U . . .
H4B H 0.6317 0.5516 0.5862 0.035 Uiso 1 1 calc R U . . .
C5 C 0.73748(19) 0.51380(13) 0.7973(4) 0.0302(6) Uani 1 1 d . . . . .
H5A H 0.7806 0.5537 0.7867 0.036 Uiso 1 1 calc R U . . .
H5B H 0.7380 0.4984 0.9479 0.036 Uiso 1 1 calc R U . . .
C6 C 0.77791(17) 0.45878(12) 0.6523(5) 0.0268(6) Uani 1 1 d . . . . .
H6A H 0.8455 0.4462 0.7004 0.032 Uiso 1 1 calc R U . . .
H6B H 0.7829 0.4758 0.5038 0.032 Uiso 1 1 calc R U . . .
C7 C 0.71082(15) 0.39706(10) 0.6559(5) 0.0209(5) Uani 1 1 d . . . . .
H7A H 0.7372 0.3631 0.5559 0.025 Uiso 1 1 calc R U . . .
H7B H 0.7104 0.3776 0.8017 0.025 Uiso 1 1 calc R U . . .
C11 C 0.39100(17) 0.26681(11) 0.6815(6) 0.0293(5) Uani 1 1 d . . . . .
H11A H 0.4355 0.2796 0.8010 0.035 Uiso 1 1 calc R U . A 1
H11B H 0.3672 0.2207 0.7058 0.035 Uiso 1 1 calc R U . A 1
C12 C 0.3009(3) 0.31658(18) 0.6641(12) 0.0285(11) Uani 0.674(8) 1 d . . P B 1
H12A H 0.3258 0.3629 0.6514 0.034 Uiso 0.674(8) 1 calc R U P B 1
H12B H 0.2612 0.3062 0.5348 0.034 Uiso 0.674(8) 1 calc R U P B 1
C13 C 0.2367(3) 0.3101(2) 0.8615(8) 0.0373(13) Uani 0.674(8) 1 d . . P B 1
H13A H 0.2760 0.3232 0.9889 0.045 Uiso 0.674(8) 1 calc R U P B 1
H13B H 0.2169 0.2629 0.8794 0.045 Uiso 0.674(8) 1 calc R U P B 1
C14 C 0.1434(8) 0.3535(6) 0.8492(13) 0.058(3) Uani 0.674(8) 1 d . . P B 1
H14A H 0.1038 0.3474 0.9794 0.088 Uiso 0.674(8) 1 calc R U P B 1
H14B H 0.1040 0.3405 0.7240 0.088 Uiso 0.674(8) 1 calc R U P B 1
H14C H 0.1627 0.4005 0.8362 0.088 Uiso 0.674(8) 1 calc R U P B 1
C12A C 0.3182(7) 0.3144(4) 0.7850(16) 0.025(2) Uani 0.326(8) 1 d . . P B 2
H12C H 0.3065 0.3010 0.9354 0.030 Uiso 0.326(8) 1 calc R U P B 2
H12D H 0.3463 0.3601 0.7851 0.030 Uiso 0.326(8) 1 calc R U P B 2
C13A C 0.2221(6) 0.3138(4) 0.664(3) 0.035(2) Uani 0.326(8) 1 d . . P B 2
H13C H 0.1941 0.2681 0.6639 0.042 Uiso 0.326(8) 1 calc R U P B 2
H13D H 0.2338 0.3274 0.5139 0.042 Uiso 0.326(8) 1 calc R U P B 2
C14A C 0.1480(12) 0.3622(9) 0.770(2) 0.041(3) Uani 0.326(8) 1 d . . P B 2
H14D H 0.0879 0.3653 0.6820 0.061 Uiso 0.326(8) 1 calc R U P B 2
H14E H 0.1784 0.4064 0.7827 0.061 Uiso 0.326(8) 1 calc R U P B 2
H14F H 0.1305 0.3457 0.9129 0.061 Uiso 0.326(8) 1 calc R U P B 2
C21 C 0.4061(2) 0.22736(13) 0.3071(4) 0.0285(6) Uani 1 1 d . . . . .
H21A H 0.4218 0.2469 0.1655 0.034 Uiso 1 1 calc R U . . .
H21B H 0.3329 0.2241 0.3190 0.034 Uiso 1 1 calc R U . . .
C22 C 0.4504(2) 0.15768(13) 0.3194(4) 0.0267(5) Uani 1 1 d . . . . .
H22A H 0.4369 0.1384 0.4624 0.032 Uiso 1 1 calc R U . . .
H22B H 0.5234 0.1603 0.3005 0.032 Uiso 1 1 calc R U . . .
C23 C 0.40641(18) 0.11255(13) 0.1470(5) 0.0278(6) Uani 1 1 d . . . . .
H23A H 0.4193 0.1323 0.0043 0.033 Uiso 1 1 calc R U . . .
H23B H 0.3335 0.1098 0.1667 0.033 Uiso 1 1 calc R U . . .
C24 C 0.4507(2) 0.04240(12) 0.1556(6) 0.0332(6) Uani 1 1 d . . . . .
H24A H 0.4203 0.0147 0.0441 0.050 Uiso 1 1 calc R U . . .
H24B H 0.4376 0.0226 0.2964 0.050 Uiso 1 1 calc R U . . .
H24C H 0.5226 0.0449 0.1319 0.050 Uiso 1 1 calc R U . . .

loop_
_atom_site_aniso_label
_atom_site_aniso_U_11
_atom_site_aniso_U_22
_atom_site_aniso_U_33
_atom_site_aniso_U_23
_atom_site_aniso_U_13
_atom_site_aniso_U_12
Se 0.04313(15) 0.03138(12) 0.01683(11) -0.00157(14) 0.00402(16) -0.00946(10)
N1 0.0254(12) 0.0236(11) 0.0163(9) -0.0006(8) 0.0037(9) -0.0049(9)
N2 0.0291(11) 0.0245(10) 0.0192(10) 0.0008(8) -0.0026(8) -0.0070(9)
C1 0.0219(11) 0.0200(10) 0.0183(11) 0.0025(8) -0.0016(9) 0.0010(9)
C2 0.0219(11) 0.0168(10) 0.0197(10) -0.0004(8) 0.0015(9) -0.0013(9)
C3 0.0217(11) 0.0222(10) 0.0262(13) -0.0032(8) 0.0011(8) 0.0034(9)
C4 0.0313(13) 0.0183(10) 0.0379(17) -0.0039(9) 0.0003(10) 0.0021(9)
C5 0.0273(13) 0.0271(12) 0.0362(15) -0.0083(11) -0.0011(11) -0.0045(11)
C6 0.0196(10) 0.0302(10) 0.0306(16) -0.0066(12) 0.0020(11) -0.0019(8)
C7 0.0189(9) 0.0209(8) 0.0229(13) -0.0024(10) 0.0006(11) 0.0025(7)
C11 0.0264(10) 0.0278(10) 0.0337(12) -0.0030(17) 0.0108(17) -0.0061(8)
C12 0.027(2) 0.0307(18) 0.028(3) 0.002(2) 0.007(2) 0.0020(13)
C13 0.039(3) 0.037(2) 0.036(3) 0.0080(17) 0.015(2) 0.0036(18)
C14 0.045(4) 0.080(5) 0.051(5) 0.010(4) 0.023(4) 0.022(3)
C12A 0.031(4) 0.031(4) 0.013(4) -0.001(3) -0.001(3) 0.001(3)
C13A 0.029(4) 0.037(4) 0.039(6) -0.005(5) -0.003(6) 0.005(3)
C14A 0.023(6) 0.053(8) 0.046(8) -0.016(7) -0.001(6) 0.014(5)
C21 0.0343(14) 0.0269(12) 0.0241(13) 0.0007(10) -0.0091(10) -0.0095(11)
C22 0.0309(12) 0.0283(11) 0.0209(12) -0.0012(10) -0.0044(10) -0.0046(11)
C23 0.0305(12) 0.0289(11) 0.0239(18) -0.0044(10) -0.0045(11) -0.0035(9)
C24 0.0320(12) 0.0319(11) 0.0358(17) -0.0070(14) -0.0021(15) 0.0003(9)

loop_
_atom_type_symbol
_atom_type_description
_atom_type_scat_dispersion_real
_atom_type_scat_dispersion_imag
_atom_type_scat_source
C C 0.0033 0.0016 'International Tables Vol C Tables 4.2.6.8 and 6.1.1.4'
H H 0.0000 0.0000 'International Tables Vol C Tables 4.2.6.8 and 6.1.1.4'
N N 0.0061 0.0033 'International Tables Vol C Tables 4.2.6.8 and 6.1.1.4'
Se Se -0.0929 2.2259 'International Tables Vol C Tables 4.2.6.8 and 6.1.1.4'

loop_
_geom_angle_atom_site_label_1
_geom_angle_atom_site_label_2
_geom_angle_atom_site_label_3
_geom_angle
C1 N1 C2 126.8(2)
C1 N2 C21 122.5(2)
C1 N2 C11 122.3(2)
C21 N2 C11 115.0(2)
N1 C1 N2 117.5(2)
N1 C1 Se 119.99(18)
N2 C1 Se 122.49(18)
N1 C2 C7 111.91(19)
N1 C2 C3 108.6(2)
C7 C2 C3 111.0(2)
C4 C3 C2 111.1(2)
C3 C4 C5 110.6(2)
C6 C5 C4 110.4(2)
C5 C6 C7 111.4(2)
C2 C7 C6 110.38(18)
N2 C11 C12A 129.8(4)
N2 C11 C12 105.3(3)
C13 C12 C11 109.3(5)
C12 C13 C14 112.3(4)
C13A C12A C11 109.8(7)
C12A C13A C14A 109.8(10)
N2 C21 C22 112.9(2)
C21 C22 C23 110.9(2)
C22 C23 C24 111.7(2)

loop_
_geom_bond_atom_site_label_1
_geom_bond_atom_site_label_2
_geom_bond_distance
Se C1 1.871(3)
N1 C1 1.336(3)
N1 C2 1.468(3)
N2 C1 1.339(3)
N2 C21 1.465(3)
N2 C11 1.471(4)
C2 C7 1.519(3)
C2 C3 1.528(3)
C3 C4 1.528(3)
C4 C5 1.531(4)
C5 C6 1.527(3)
C6 C7 1.531(3)
C11 C12A 1.512(8)
C11 C12 1.573(5)
C12 C13 1.510(7)
C13 C14 1.529(12)
C12A C13A 1.497(14)
C13A C14A 1.539(19)
C21 C22 1.520(4)
C22 C23 1.525(4)
C23 C24 1.528(3)
